data_9000596
loop_
_publ_author_name
'Yamanaka, T.'
'Sadanaga, R.'
'Takeuchi, Y.'

_publ_section_title
;
 Structural variation in the ferrobustamite solid solution
 Wo82Fs18
;
_journal_name_full 'American Mineralogist'
_journal_page_first 1216
_journal_page_last 1224
_journal_volume 62
_journal_year 1977
_chemical_compound_source 'Ofuku mine, Yamaguchi Prefecture, Japan'
_chemical_formula_sum 'Ca0.822 Fe0.178 O3 Si'
_chemical_name_mineral Ferrobustamite
_space_group_IT_number 2
_space_group_name_Hall '-A 1'
_space_group_name_H-M_alt 'A -1'
_symmetry_space_group_name_Hall '-A 1'
_symmetry_space_group_name_H-M 'A -1'
_cell_angle_alpha 89.733
_cell_angle_beta 95.467
_cell_angle_gamma 103.483
_cell_length_a 7.862
_cell_length_b 7.253
_cell_length_c 13.967
_cell_formula_units_Z 12
_cell_volume 770.85
_exptl_crystal_density_diffrn 3.072
_cod_original_sg_symbol_Hall '-P 1 (-x,-1/2*y+1/2*z,1/2*y+1/2*z)'
_cod_original_formula_sum '(Ca.822 Fe.178) Si O3'
_cod_database_code 9000596
_database_code_amcsd 0000607

loop_
_cod_entry_issue_id
_cod_entry_issue_origin
_cod_entry_issue_severity
_cod_entry_issue_description
_cod_entry_issue_author
_cod_entry_issue_date
1 original note
;The original AMCSD entry 0000607 as of 2021-12-26 had minutes
recorded as decimal parts of the degree. The COD entry as of revision
176465 has minutes conveted to decimal parts of the angular degree.
;
'Saulius Gra\<zulis' 2023-11-16

loop_
_symmetry_equiv_pos_as_xyz
x,y,z
x,1/2+y,1/2+z
-x,-y,-z
-x,1/2-y,1/2-z

loop_
_atom_site_aniso_label
_atom_site_aniso_U_11
_atom_site_aniso_U_22
_atom_site_aniso_U_33
_atom_site_aniso_U_12
_atom_site_aniso_U_13
_atom_site_aniso_U_23
Ca1 0.00618 0.00631 0.00588 0.00109 0.00054 0.00000
Fe1 0.00618 0.00631 0.00588 0.00109 0.00054 0.00000
Ca2 0.00676 0.00681 0.00686 0.00109 0.00054 0.00000
Fe2 0.00676 0.00681 0.00686 0.00109 0.00054 0.00000
Ca3 0.00647 0.00631 0.00686 0.00109 0.00054 0.00000
Fe3 0.00647 0.00631 0.00686 0.00109 0.00054 0.00000
Ca4 0.00676 0.00681 0.00686 0.00109 0.00054 0.00000
Fe4 0.00676 0.00681 0.00686 0.00109 0.00054 0.00000
Si1 0.00441 0.00454 0.00490 0.00082 0.00054 0.00000
Si2 0.00529 0.00530 0.00490 0.00082 0.00054 0.00000
Si3 0.00441 0.00454 0.00490 0.00082 0.00054 0.00000
O1 0.00912 0.00909 0.00882 0.00136 0.00107 0.00000
O2 0.00735 0.00732 0.00686 0.00109 0.00054 0.00000
O3 0.00882 0.00883 0.00882 0.00136 0.00107 0.00000
O4 0.01147 0.01136 0.01176 0.00191 0.00107 0.00000
O5 0.01117 0.01111 0.01078 0.00163 0.00107 0.00000
O6 0.01323 0.01312 0.01274 0.00218 0.00107 0.00000
O7 0.00970 0.00984 0.00980 0.00163 0.00107 0.00000
O8 0.01059 0.01060 0.01078 0.00163 0.00107 0.00000
O9 0.01412 0.01413 0.01372 0.00218 0.00161 0.00050

loop_
_atom_site_label
_atom_site_fract_x
_atom_site_fract_y
_atom_site_fract_z
_atom_site_occupancy
_atom_site_U_iso_or_equiv
_atom_site_disorder_assembly
_atom_site_disorder_group
Ca1 0.20060 0.41750 0.37750 0.97200 0.00528 M1 1
Fe1 0.20060 0.41750 0.37750 0.02800 0.00528 M1 2
Ca2 0.19880 0.93290 0.37570 0.98300 0.00679 M2 1
Fe2 0.19880 0.93290 0.37570 0.01700 0.00679 M2 2
Ca3 0.50000 0.25000 0.25000 0.03500 0.00640 M3 1
Fe3 0.50000 0.25000 0.25000 0.96500 0.00640 M3 2
Ca4 0.50000 0.75000 0.25000 0.98600 0.00679 M4 1
Fe4 0.50000 0.75000 0.25000 0.01400 0.00679 M4 2
Si1 0.18880 0.39600 0.63650 1.00000 0.00450 . .
Si2 0.19250 0.95700 0.63150 1.00000 0.00799 . .
Si3 0.39710 0.72630 0.52310 1.00000 0.00442 . .
O1 0.42920 0.23460 0.40260 1.00000 0.00917 . .
O2 0.40080 0.72370 0.40850 1.00000 0.00733 . .
O3 0.31770 0.48080 0.73150 1.00000 0.00870 . .
O4 0.31030 0.92800 0.72920 1.00000 0.01140 . .
O5 0.01500 0.62130 0.35560 1.00000 0.01102 . .
O6 0.01290 0.13390 0.37380 1.00000 0.01321 . .
O7 0.26370 0.51830 0.54340 1.00000 0.00978 . .
O8 0.27870 0.88380 0.54000 1.00000 0.01042 . .
O9 0.22380 0.18600 0.61880 1.00000 0.01402 . .

loop_
_cod_related_entry_id
_cod_related_entry_database
_cod_related_entry_code
_cod_related_entry_description
1 AMCSD 0000607 .
2 Wikidata Q3743232 ferrobustamite
